data_7120495
loop_
_publ_author_name
'Yuan, Wei'
'Zhou, Zijun'
'Gong, Lei'
'Meggers, Eric'

_publ_section_title
;
 Asymmetric alkylation of remote C(sp3)--H bonds by combining
 proton-coupled electron transfer with chiral Lewis acid catalysis
;
_journal_name_full 'Chem. Commun.'
_journal_paper_doi 10.1039/C7CC04941B
_journal_year 2017
_chemical_absolute_configuration unk
_chemical_formula_moiety 'C30 H33 Br N O4'
_chemical_formula_sum 'C30 H33 Br N O4'
_chemical_formula_weight 551.48
_chemical_name_systematic
; 
 ? 
;
_space_group_IT_number 4
_symmetry_cell_setting monoclinic
_symmetry_space_group_name_Hall 'P 2yb'
_symmetry_space_group_name_H-M 'P 1 21 1'
_atom_sites_solution_hydrogens geom
_atom_sites_solution_primary direct
_atom_sites_solution_secondary difmap
_audit_creation_method SHELXL-97
_audit_update_record
;
2017-06-05 deposited with the CCDC.
2017-07-20 downloaded from the CCDC.
;
_cell_angle_alpha 90.00
_cell_angle_beta 93.438(5)
_cell_angle_gamma 90.00
_cell_formula_units_Z 2
_cell_length_a 14.1916(9)
_cell_length_b 5.8015(3)
_cell_length_c 16.4573(7)
_cell_measurement_reflns_used 3228
_cell_measurement_temperature 173(2)
_cell_measurement_theta_max 73.6730
_cell_measurement_theta_min 3.990
_cell_volume 1352.53(12)
_computing_cell_refinement 'Bruker SMART'
_computing_data_collection 'Bruker SMART'
_computing_data_reduction 'Bruker SAINT'
_computing_molecular_graphics 'Bruker SHELXTL'
_computing_publication_material 'Bruker SHELXTL'
_computing_structure_refinement 'SHELXL-97 (Sheldrick, 1997)'
_computing_structure_solution 'SHELXS-97 (Sheldrick, 1990)'
_diffrn_ambient_temperature 173(2)
_diffrn_measured_fraction_theta_full 0.999
_diffrn_measured_fraction_theta_max 0.999
_diffrn_measurement_device_type 'SuperNova, Dual, Cu at zero, Atlas'
_diffrn_radiation_monochromator graphite
_diffrn_radiation_source 'fine-focus sealed tube'
_diffrn_radiation_type CuK\a
_diffrn_radiation_wavelength 1.54184
_diffrn_reflns_av_R_equivalents 0.0576
_diffrn_reflns_av_sigmaI/netI 0.0647
_diffrn_reflns_limit_h_max 15
_diffrn_reflns_limit_h_min -16
_diffrn_reflns_limit_k_max 6
_diffrn_reflns_limit_k_min -6
_diffrn_reflns_limit_l_max 17
_diffrn_reflns_limit_l_min -18
_diffrn_reflns_number 8782
_diffrn_reflns_theta_full 61.16
_diffrn_reflns_theta_max 61.16
_diffrn_reflns_theta_min 4.00
_exptl_absorpt_coefficient_mu 2.352
_exptl_absorpt_correction_T_max 0.7655
_exptl_absorpt_correction_T_min 0.6768
_exptl_absorpt_correction_type multi-scan
_exptl_absorpt_process_details
;
CrysAlisPro 1.171.38.41o (Rigaku Oxford Diffraction, 2015)
Empirical absorption correction using spherical harmonics,
 implemented in SCALE3 ABSPACK scaling algorithm.
;
_exptl_crystal_colour colorless
_exptl_crystal_density_diffrn 1.354
_exptl_crystal_density_method 'not measured'
_exptl_crystal_description block
_exptl_crystal_F_000 574
_exptl_crystal_size_max 0.18
_exptl_crystal_size_mid 0.15
_exptl_crystal_size_min 0.12
_refine_diff_density_max 0.589
_refine_diff_density_min -1.119
_refine_diff_density_rms 0.088
_refine_ls_abs_structure_details 'Flack H D (1983), Acta Cryst. A39, 876-881'
_refine_ls_abs_structure_Flack -0.04(7)
_refine_ls_extinction_coef 0.0025(13)
_refine_ls_extinction_expression Fc^*^=kFc[1+0.001xFc^2^\l^3^/sin(2\q)]^-1/4^
_refine_ls_extinction_method SHELXL
_refine_ls_goodness_of_fit_ref 1.002
_refine_ls_hydrogen_treatment mixed
_refine_ls_matrix_type full
_refine_ls_number_parameters 326
_refine_ls_number_reflns 3917
_refine_ls_number_restraints 1
_refine_ls_restrained_S_all 1.002
_refine_ls_R_factor_all 0.1245
_refine_ls_R_factor_gt 0.0830
_refine_ls_shift/su_max 0.002
_refine_ls_shift/su_mean 0.000
_refine_ls_structure_factor_coef Fsqd
_refine_ls_weighting_details 'calc w=1/[\s^2^(Fo^2^)+(0.2296P)^2^+3.1817P] where P=(Fo^2^+2Fc^2^)/3'
_refine_ls_weighting_scheme calc
_refine_ls_wR_factor_gt 0.2551
_refine_ls_wR_factor_ref 0.3480
_reflns_number_gt 2691
_reflns_number_total 3917
_reflns_threshold_expression >2sigma(I)
_cod_data_source_file c7cc04941b2.cif
_cod_data_source_block yw
_cod_original_sg_symbol_H-M P21
_cod_database_code 7120495

loop_
_symmetry_equiv_pos_as_xyz
'x, y, z'
'-x, y+1/2, -z'

loop_
_atom_site_label
_atom_site_type_symbol
_atom_site_fract_x
_atom_site_fract_y
_atom_site_fract_z
_atom_site_U_iso_or_equiv
_atom_site_adp_type
_atom_site_occupancy
_atom_site_symmetry_multiplicity
_atom_site_calc_flag
_atom_site_refinement_flags
N1 N 0.7134(9) 0.394(4) 0.5298(6) 0.097(4) Uani 1 1 d .
H1A H 0.7424 0.5225 0.5449 0.117 Uiso 1 1 calc R
Br1 Br 0.10972(13) 0.9009(4) -0.17792(8) 0.1057(8) Uani 1 1 d .
O1 O 0.1633(6) 0.2839(16) 0.2427(6) 0.081(2) Uani 1 1 d .
O2 O 0.2349(5) 0.6152(13) 0.2187(5) 0.0624(19) Uani 1 1 d .
O3 O 0.7191(10) 0.002(2) 0.5309(6) 0.114(4) Uani 1 1 d .
O4 O 1.1419(8) 0.189(2) 0.6458(7) 0.105(3) Uani 1 1 d .
C1 C 0.2336(9) 0.396(2) 0.2449(6) 0.065(3) Uani 1 1 d .
C2 C 0.3279(9) 0.311(2) 0.2768(7) 0.067(3) Uani 1 1 d .
H2A H 0.3343 0.2142 0.3234 0.081 Uiso 1 1 calc R
C3 C 0.4150(8) 0.387(2) 0.2309(5) 0.060(3) Uani 1 1 d .
H3A H 0.4184 0.5590 0.2357 0.072 Uiso 1 1 calc R
C4 C 0.5068(9) 0.2952(18) 0.2694(6) 0.060(3) Uani 1 1 d .
C5 C 0.5134(10) 0.031(2) 0.2682(9) 0.081(4) Uani 1 1 d .
H5A H 0.4615 -0.0344 0.2973 0.121 Uiso 1 1 calc R
H5B H 0.5738 -0.0173 0.2947 0.121 Uiso 1 1 calc R
H5C H 0.5091 -0.0230 0.2117 0.121 Uiso 1 1 calc R
C6 C 0.5893(9) 0.390(3) 0.2217(6) 0.078(3) Uani 1 1 d .
H6A H 0.5823 0.3372 0.1651 0.117 Uiso 1 1 calc R
H6B H 0.6494 0.3345 0.2468 0.117 Uiso 1 1 calc R
H6C H 0.5884 0.5591 0.2229 0.117 Uiso 1 1 calc R
C7 C 0.5216(8) 0.382(3) 0.3591(6) 0.069(3) Uani 1 1 d .
H7A H 0.5058 0.5486 0.3598 0.083 Uiso 1 1 calc R
H7B H 0.4756 0.3018 0.3920 0.083 Uiso 1 1 calc R
C8 C 0.6179(9) 0.352(3) 0.4004(7) 0.075(4) Uani 1 1 d .
H8A H 0.6630 0.4543 0.3742 0.090 Uiso 1 1 calc R
H8B H 0.6388 0.1910 0.3930 0.090 Uiso 1 1 calc R
C9 C 0.6201(11) 0.407(4) 0.4914(8) 0.102(4) Uani 1 1 d .
H9A H 0.5946 0.5636 0.4989 0.122 Uiso 1 1 calc R
H9B H 0.5787 0.2967 0.5183 0.122 Uiso 1 1 calc R
C10 C 0.7588(13) 0.188(3) 0.5435(7) 0.096(5) Uani 1 1 d .
C11 C 0.8567(11) 0.200(3) 0.5752(7) 0.083(4) Uani 1 1 d .
C12 C 0.9144(14) 0.010(3) 0.5610(8) 0.090(5) Uani 1 1 d .
H12A H 0.8884 -0.1223 0.5338 0.108 Uiso 1 1 calc R
C13 C 1.0065(12) 0.013(3) 0.5858(8) 0.083(4) Uani 1 1 d .
H13A H 1.0436 -0.1186 0.5756 0.099 Uiso 1 1 calc R
C14 C 1.0504(11) 0.200(3) 0.6257(8) 0.085(4) Uani 1 1 d .
C15 C 0.9913(11) 0.388(3) 0.6421(6) 0.085(4) Uani 1 1 d .
H15A H 1.0165 0.5175 0.6713 0.102 Uiso 1 1 calc R
C16 C 0.8994(11) 0.385(3) 0.6165(6) 0.083(4) Uani 1 1 d .
H16A H 0.8619 0.5155 0.6272 0.100 Uiso 1 1 calc R
C17 C 1.1891(15) 0.376(5) 0.6841(15) 0.144(8) Uani 1 1 d .
H17A H 1.2560 0.3382 0.6944 0.216 Uiso 1 1 calc R
H17B H 1.1611 0.4095 0.7358 0.216 Uiso 1 1 calc R
H17C H 1.1831 0.5121 0.6487 0.216 Uiso 1 1 calc R
C18 C 0.3975(7) 0.3342(18) 0.1398(6) 0.055(3) Uani 1 1 d .
C19 C 0.3560(8) 0.1315(18) 0.1112(7) 0.060(3) Uani 1 1 d .
H19A H 0.3379 0.0179 0.1488 0.072 Uiso 1 1 calc R
C20 C 0.3405(8) 0.092(2) 0.0281(8) 0.067(3) Uani 1 1 d .
H20A H 0.3123 -0.0475 0.0089 0.080 Uiso 1 1 calc R
C21 C 0.3666(10) 0.258(2) -0.0260(7) 0.073(3) Uani 1 1 d .
H21A H 0.3566 0.2325 -0.0829 0.088 Uiso 1 1 calc R
C22 C 0.4063(9) 0.458(2) 0.0015(7) 0.069(3) Uani 1 1 d .
H22A H 0.4241 0.5713 -0.0362 0.083 Uiso 1 1 calc R
C23 C 0.4209(9) 0.4978(19) 0.0838(7) 0.061(3) Uani 1 1 d .
H23A H 0.4476 0.6401 0.1022 0.074 Uiso 1 1 calc R
C24 C 0.1467(8) 0.717(2) 0.1918(8) 0.068(3) Uani 1 1 d .
H24A H 0.1397 0.8669 0.2198 0.082 Uiso 1 1 calc R
H24B H 0.0945 0.6157 0.2068 0.082 Uiso 1 1 calc R
C25 C 0.1395(8) 0.7560(18) 0.1006(7) 0.062(3) Uani 1 1 d .
C26 C 0.1699(9) 0.5979(19) 0.0462(8) 0.066(3) Uani 1 1 d .
H26A H 0.2000 0.4612 0.0662 0.080 Uiso 1 1 calc R
C27 C 0.1581(9) 0.631(2) -0.0363(8) 0.070(3) Uani 1 1 d .
H27A H 0.1755 0.5156 -0.0737 0.084 Uiso 1 1 calc R
C28 C 0.1197(9) 0.840(2) -0.0631(7) 0.074(4) Uani 1 1 d .
C29 C 0.0875(9) 1.001(2) -0.0109(8) 0.070(3) Uani 1 1 d .
H29A H 0.0582 1.1387 -0.0311 0.084 Uiso 1 1 calc R
C30 C 0.0981(9) 0.9615(19) 0.0704(8) 0.067(3) Uani 1 1 d .
H30A H 0.0774 1.0738 0.1073 0.080 Uiso 1 1 calc R

loop_
_atom_site_aniso_label
_atom_site_aniso_U_11
_atom_site_aniso_U_22
_atom_site_aniso_U_33
_atom_site_aniso_U_23
_atom_site_aniso_U_13
_atom_site_aniso_U_12
N1 0.100(8) 0.126(10) 0.063(5) 0.000(8) -0.023(5) -0.020(10)
Br1 0.1289(14) 0.1127(13) 0.0726(9) 0.0127(9) -0.0174(8) 0.0175(12)
O1 0.064(5) 0.064(5) 0.111(7) 0.007(5) -0.020(5) 0.000(4)
O2 0.046(4) 0.061(5) 0.078(5) 0.008(4) -0.013(3) -0.009(3)
O3 0.148(11) 0.113(9) 0.077(6) 0.017(6) -0.024(6) -0.042(8)
O4 0.091(7) 0.102(8) 0.117(8) 0.012(7) -0.017(6) 0.000(7)
C1 0.092(8) 0.054(6) 0.047(5) -0.010(6) -0.010(5) 0.003(8)
C2 0.081(8) 0.070(7) 0.050(5) 0.018(5) -0.008(5) -0.019(6)
C3 0.088(7) 0.042(5) 0.048(5) 0.004(5) -0.016(4) -0.024(6)
C4 0.089(8) 0.045(5) 0.046(5) 0.005(4) -0.006(5) -0.002(5)
C5 0.078(9) 0.050(7) 0.110(10) 0.006(6) -0.027(7) 0.009(6)
C6 0.100(9) 0.071(7) 0.059(5) 0.002(7) -0.019(5) -0.012(9)
C7 0.084(7) 0.071(7) 0.052(5) 0.002(6) -0.007(5) 0.002(7)
C8 0.074(7) 0.088(10) 0.062(6) 0.001(6) -0.006(5) -0.008(7)
C9 0.097(10) 0.133(13) 0.072(7) -0.019(11) -0.020(7) -0.003(12)
C10 0.148(15) 0.104(12) 0.034(5) 0.007(6) -0.006(7) -0.015(12)
C11 0.125(12) 0.084(9) 0.039(5) 0.004(6) -0.008(6) -0.013(9)
C12 0.143(14) 0.068(8) 0.056(7) -0.004(6) -0.015(8) -0.024(9)
C13 0.110(11) 0.075(8) 0.062(7) 0.001(6) -0.002(7) -0.006(8)
C14 0.107(11) 0.087(9) 0.060(7) 0.012(6) -0.010(7) -0.012(9)
C15 0.129(11) 0.074(8) 0.049(5) -0.001(7) -0.014(6) 0.016(10)
C16 0.126(11) 0.077(8) 0.044(5) 0.006(7) -0.014(6) 0.006(9)
C17 0.116(14) 0.115(16) 0.19(2) 0.031(18) -0.043(13) -0.009(15)
C18 0.058(6) 0.058(7) 0.047(5) -0.007(4) -0.012(4) 0.001(5)
C19 0.070(7) 0.040(6) 0.069(6) -0.004(4) -0.007(5) -0.001(5)
C20 0.061(6) 0.053(6) 0.083(8) -0.021(6) -0.019(5) 0.003(5)
C21 0.087(8) 0.077(9) 0.053(6) -0.014(6) -0.024(6) 0.006(7)
C22 0.074(7) 0.082(10) 0.052(5) 0.006(5) -0.005(5) 0.009(6)
C23 0.075(7) 0.041(5) 0.066(7) 0.003(5) -0.019(5) -0.004(5)
C24 0.059(7) 0.066(7) 0.079(7) -0.003(6) -0.003(5) -0.014(6)
C25 0.065(7) 0.042(6) 0.076(7) -0.006(5) -0.022(5) -0.005(5)
C26 0.076(8) 0.037(5) 0.083(8) -0.002(5) -0.020(6) 0.008(5)
C27 0.076(7) 0.051(7) 0.080(8) -0.010(5) -0.013(6) -0.002(6)
C28 0.081(8) 0.069(9) 0.068(7) 0.002(6) -0.032(6) -0.004(6)
C29 0.066(7) 0.052(6) 0.090(9) 0.000(6) -0.017(6) 0.002(6)
C30 0.064(7) 0.051(7) 0.084(8) -0.006(5) -0.015(5) 0.003(5)

loop_
_atom_type_symbol
_atom_type_description
_atom_type_scat_dispersion_real
_atom_type_scat_dispersion_imag
_atom_type_scat_source
C C 0.0181 0.0091 'International Tables Vol C Tables 4.2.6.8 and 6.1.1.4'
H H 0.0000 0.0000 'International Tables Vol C Tables 4.2.6.8 and 6.1.1.4'
Br Br -0.6763 1.2805 'International Tables Vol C Tables 4.2.6.8 and 6.1.1.4'
N N 0.0311 0.0180 'International Tables Vol C Tables 4.2.6.8 and 6.1.1.4'
O O 0.0492 0.0322 'International Tables Vol C Tables 4.2.6.8 and 6.1.1.4'

loop_
_geom_angle_atom_site_label_1
_geom_angle_atom_site_label_2
_geom_angle_atom_site_label_3
_geom_angle
C10 N1 C9 122.0(18)
C10 N1 H1A 119.0
C9 N1 H1A 119.0
C1 O2 C24 117.6(9)
C14 O4 C17 120.4(15)
O1 C1 O2 122.5(11)
O1 C1 C2 124.1(12)
O2 C1 C2 113.4(11)
C1 C2 C3 117.2(9)
C1 C2 H2A 121.4
C3 C2 H2A 121.4
C4 C3 C18 115.0(9)
C4 C3 C2 112.8(9)
C18 C3 C2 109.4(8)
C4 C3 H3A 106.4
C18 C3 H3A 106.4
C2 C3 H3A 106.4
C3 C4 C5 113.5(10)
C3 C4 C6 108.7(9)
C5 C4 C6 107.4(12)
C3 C4 C7 110.2(9)
C5 C4 C7 109.3(10)
C6 C4 C7 107.5(9)
C4 C5 H5A 109.5
C4 C5 H5B 109.5
H5A C5 H5B 109.5
C4 C5 H5C 109.5
H5A C5 H5C 109.5
H5B C5 H5C 109.5
C4 C6 H6A 109.5
C4 C6 H6B 109.5
H6A C6 H6B 109.5
C4 C6 H6C 109.5
H6A C6 H6C 109.5
H6B C6 H6C 109.5
C8 C7 C4 117.2(10)
C8 C7 H7A 108.0
C4 C7 H7A 108.0
C8 C7 H7B 108.0
C4 C7 H7B 108.0
H7A C7 H7B 107.2
C7 C8 C9 112.6(11)
C7 C8 H8A 109.1
C9 C8 H8A 109.1
C7 C8 H8B 109.1
C9 C8 H8B 109.1
H8A C8 H8B 107.8
N1 C9 C8 112.6(12)
N1 C9 H9A 109.1
C8 C9 H9A 109.1
N1 C9 H9B 109.1
C8 C9 H9B 109.1
H9A C9 H9B 107.8
O3 C10 N1 122.2(17)
O3 C10 C11 121.1(17)
N1 C10 C11 116.6(16)
C16 C11 C12 116.6(14)
C16 C11 C10 126.1(16)
C12 C11 C10 117.3(14)
C13 C12 C11 120.2(13)
C13 C12 H12A 119.9
C11 C12 H12A 119.9
C12 C13 C14 123.6(15)
C12 C13 H13A 118.2
C14 C13 H13A 118.2
O4 C14 C13 118.8(16)
O4 C14 C15 125.4(15)
C13 C14 C15 115.9(14)
C16 C15 C14 120.4(15)
C16 C15 H15A 119.8
C14 C15 H15A 119.8
C15 C16 C11 123.3(16)
C15 C16 H16A 118.3
C11 C16 H16A 118.3
O4 C17 H17A 109.5
O4 C17 H17B 109.5
H17A C17 H17B 109.5
O4 C17 H17C 109.5
H17A C17 H17C 109.5
H17B C17 H17C 109.5
C23 C18 C19 118.2(9)
C23 C18 C3 118.9(9)
C19 C18 C3 122.8(10)
C18 C19 C20 120.8(11)
C18 C19 H19A 119.6
C20 C19 H19A 119.6
C21 C20 C19 119.3(10)
C21 C20 H20A 120.4
C19 C20 H20A 120.4
C22 C21 C20 120.2(10)
C22 C21 H21A 119.9
C20 C21 H21A 119.9
C21 C22 C23 120.6(12)
C21 C22 H22A 119.7
C23 C22 H22A 119.7
C22 C23 C18 120.9(11)
C22 C23 H23A 119.5
C18 C23 H23A 119.5
O2 C24 C25 111.9(10)
O2 C24 H24A 109.2
C25 C24 H24A 109.2
O2 C24 H24B 109.2
C25 C24 H24B 109.2
H24A C24 H24B 107.9
C26 C25 C30 118.5(11)
C26 C25 C24 122.9(11)
C30 C25 C24 118.5(11)
C25 C26 C27 122.0(11)
C25 C26 H26A 119.0
C27 C26 H26A 119.0
C26 C27 C28 117.2(11)
C26 C27 H27A 121.4
C28 C27 H27A 121.4
C29 C28 C27 122.5(12)
C29 C28 Br1 119.1(9)
C27 C28 Br1 118.4(10)
C30 C29 C28 118.8(11)
C30 C29 H29A 120.6
C28 C29 H29A 120.6
C29 C30 C25 120.8(12)
C29 C30 H30A 119.6
C25 C30 H30A 119.6

loop_
_geom_bond_atom_site_label_1
_geom_bond_atom_site_label_2
_geom_bond_distance
N1 C10 1.37(3)
N1 C9 1.434(18)
N1 H1A 0.8800
Br1 C28 1.919(12)
O1 C1 1.191(15)
O2 C1 1.341(16)
O2 C24 1.431(14)
O3 C10 1.23(2)
O4 C14 1.322(18)
O4 C17 1.41(3)
C1 C2 1.492(17)
C2 C3 1.551(16)
C2 H2A 0.9500
C3 C4 1.513(16)
C3 C18 1.536(12)
C3 H3A 1.0000
C4 C5 1.534(17)
C4 C6 1.550(18)
C4 C7 1.561(14)
C5 H5A 0.9800
C5 H5B 0.9800
C5 H5C 0.9800
C6 H6A 0.9800
C6 H6B 0.9800
C6 H6C 0.9800
C7 C8 1.501(16)
C7 H7A 0.9900
C7 H7B 0.9900
C8 C9 1.530(17)
C8 H8A 0.9900
C8 H8B 0.9900
C9 H9A 0.9900
C9 H9B 0.9900
C10 C11 1.46(2)
C11 C16 1.39(2)
C11 C12 1.40(2)
C12 C13 1.34(2)
C12 H12A 0.9500
C13 C14 1.40(2)
C13 H13A 0.9500
C14 C15 1.41(2)
C15 C16 1.35(2)
C15 H15A 0.9500
C16 H16A 0.9500
C17 H17A 0.9800
C17 H17B 0.9800
C17 H17C 0.9800
C18 C23 1.378(15)
C18 C19 1.385(15)
C19 C20 1.392(17)
C19 H19A 0.9500
C20 C21 1.377(19)
C20 H20A 0.9500
C21 C22 1.355(18)
C21 H21A 0.9500
C22 C23 1.377(16)
C22 H22A 0.9500
C23 H23A 0.9500
C24 C25 1.514(17)
C24 H24A 0.9900
C24 H24B 0.9900
C25 C26 1.369(17)
C25 C30 1.407(16)
C26 C27 1.372(18)
C26 H26A 0.9500
C27 C28 1.393(18)
C27 H27A 0.9500
C28 C29 1.367(18)
C29 C30 1.356(18)
C29 H29A 0.9500
C30 H30A 0.9500

loop_
_geom_torsion_atom_site_label_1
_geom_torsion_atom_site_label_2
_geom_torsion_atom_site_label_3
_geom_torsion_atom_site_label_4
_geom_torsion
C24 O2 C1 O1 3.6(15)
C24 O2 C1 C2 -176.1(9)
O1 C1 C2 C3 141.4(12)
O2 C1 C2 C3 -38.9(13)
C1 C2 C3 C4 178.8(10)
C1 C2 C3 C18 -51.8(14)
C18 C3 C4 C5 -63.1(14)
C2 C3 C4 C5 63.2(13)
C18 C3 C4 C6 56.3(13)
C2 C3 C4 C6 -177.3(10)
C18 C3 C4 C7 173.9(9)
C2 C3 C4 C7 -59.8(13)
C3 C4 C7 C8 -166.8(11)
C5 C4 C7 C8 67.8(16)
C6 C4 C7 C8 -48.5(15)
C4 C7 C8 C9 -170.7(14)
C10 N1 C9 C8 -72(2)
C7 C8 C9 N1 -175.7(17)
C9 N1 C10 O3 -7(2)
C9 N1 C10 C11 173.9(11)
O3 C10 C11 C16 -157.2(14)
N1 C10 C11 C16 21.9(18)
O3 C10 C11 C12 24.7(19)
N1 C10 C11 C12 -156.3(12)
C16 C11 C12 C13 -1.0(19)
C10 C11 C12 C13 177.3(12)
C11 C12 C13 C14 0(2)
C17 O4 C14 C13 178.3(16)
C17 O4 C14 C15 -2(2)
C12 C13 C14 O4 -178.4(13)
C12 C13 C14 C15 2(2)
O4 C14 C15 C16 177.8(13)
C13 C14 C15 C16 -2.8(18)
C14 C15 C16 C11 1.6(19)
C12 C11 C16 C15 0.4(18)
C10 C11 C16 C15 -177.8(12)
C4 C3 C18 C23 -96.0(13)
C2 C3 C18 C23 136.0(11)
C4 C3 C18 C19 86.3(13)
C2 C3 C18 C19 -41.8(15)
C23 C18 C19 C20 1.4(16)
C3 C18 C19 C20 179.2(11)
C18 C19 C20 C21 -0.3(17)
C19 C20 C21 C22 -0.4(19)
C20 C21 C22 C23 0(2)
C21 C22 C23 C18 1.4(19)
C19 C18 C23 C22 -2.0(17)
C3 C18 C23 C22 -179.8(11)
C1 O2 C24 C25 -110.2(10)
O2 C24 C25 C26 41.6(15)
O2 C24 C25 C30 -139.7(11)
C30 C25 C26 C27 -2.3(18)
C24 C25 C26 C27 176.4(11)
C25 C26 C27 C28 4.4(19)
C26 C27 C28 C29 -5(2)
C26 C27 C28 Br1 176.0(10)
C27 C28 C29 C30 3.8(19)
Br1 C28 C29 C30 -177.4(10)
C28 C29 C30 C25 -1.5(18)
C26 C25 C30 C29 0.7(17)
C24 C25 C30 C29 -178.0(11)
